data_1568319
loop_
_publ_author_name
'Wang, Shiyu'
'Zhu, Chenhao'
'Ning, Lichao'
'Li, Dawei'
'Feng, Xiaoming'
'Dong, Shunxi'

_publ_section_title
;
 Regioselective C-H alkylation of anisoles with olefins by cationic
 imidazolin-2-iminato scandium(iii) alkyl complexes.
;
_journal_issue 12
_journal_name_full 'Chemical science'
_journal_page_first 3132
_journal_page_last 3139
_journal_paper_doi 10.1039/d2sc06725k
_journal_volume 14
_journal_year 2023
_chemical_formula_moiety 'C32 H54 Cl N3 O3'
_chemical_formula_sum 'C32 H54 Cl N3 O3'
_chemical_formula_weight 564.23
_space_group_crystal_system orthorhombic
_space_group_IT_number 62
_space_group_name_Hall '-P 2ac 2n'
_space_group_name_H-M_alt 'P n m a'
_atom_sites_solution_hydrogens mixed
_atom_sites_solution_primary dual
_atom_sites_solution_secondary difmap
_audit_creation_method SHELXL-2018/3
_audit_update_record
;
2022-11-12 deposited with the CCDC.	2023-01-20 downloaded from the CCDC.
;
_cell_angle_alpha 90
_cell_angle_beta 90
_cell_angle_gamma 90
_cell_formula_units_Z 4
_cell_length_a 16.6840(5)
_cell_length_b 19.1264(5)
_cell_length_c 10.7020(3)
_cell_measurement_reflns_used 9898
_cell_measurement_temperature 173(2)
_cell_measurement_theta_max 68.29
_cell_measurement_theta_min 4.62
_cell_volume 3415.06(17)
_computing_cell_refinement 'Bruker SAINT'
_computing_data_collection 'Bruker APEX3'
_computing_data_reduction 'Bruker SAINT'
_computing_molecular_graphics 'Bruker SHELXTL'
_computing_publication_material 'Bruker SHELXTL'
_computing_structure_refinement 'SHELXL-2018/3 (Sheldrick, 2018)'
_computing_structure_solution 'SHELXT (Sheldrick 2008)'
_diffrn_ambient_temperature 173(2)
_diffrn_measured_fraction_theta_full 0.992
_diffrn_measured_fraction_theta_max 0.992
_diffrn_measurement_device_type 'Bruker D8 Venture Photon II'
_diffrn_measurement_method '\f and \w scans'
_diffrn_radiation_type CuK\a
_diffrn_radiation_wavelength 1.54178
_diffrn_reflns_av_R_equivalents 0.0834
_diffrn_reflns_av_unetI/netI 0.0537
_diffrn_reflns_Laue_measured_fraction_full 0.992
_diffrn_reflns_Laue_measured_fraction_max 0.992
_diffrn_reflns_limit_h_max 20
_diffrn_reflns_limit_h_min -18
_diffrn_reflns_limit_k_max 23
_diffrn_reflns_limit_k_min -23
_diffrn_reflns_limit_l_max 12
_diffrn_reflns_limit_l_min -12
_diffrn_reflns_number 21518
_diffrn_reflns_point_group_measured_fraction_full 0.992
_diffrn_reflns_point_group_measured_fraction_max 0.992
_diffrn_reflns_theta_full 67.679
_diffrn_reflns_theta_max 68.285
_diffrn_reflns_theta_min 4.624
_exptl_absorpt_coefficient_mu 1.240
_exptl_absorpt_correction_T_max 1.0000
_exptl_absorpt_correction_T_min 0.5133
_exptl_absorpt_correction_type numerical
_exptl_absorpt_process_details 'SADABS (Krause et al., 2015)'
_exptl_crystal_colour colourless
_exptl_crystal_density_diffrn 1.097
_exptl_crystal_description block
_exptl_crystal_F_000 1232
_exptl_crystal_recrystallization_method 'Re-crystallisation from solvent: MeOH, Toluene, Hexane'
_exptl_crystal_size_max 0.473
_exptl_crystal_size_mid 0.212
_exptl_crystal_size_min 0.098
_refine_diff_density_max 0.627
_refine_diff_density_min -0.390
_refine_diff_density_rms 0.063
_refine_ls_extinction_method none
_refine_ls_goodness_of_fit_ref 1.062
_refine_ls_hydrogen_treatment mixed
_refine_ls_matrix_type full
_refine_ls_number_parameters 209
_refine_ls_number_reflns 3200
_refine_ls_number_restraints 5
_refine_ls_restrained_S_all 1.066
_refine_ls_R_factor_all 0.1003
_refine_ls_R_factor_gt 0.0800
_refine_ls_shift/su_max 0.000
_refine_ls_shift/su_mean 0.000
_refine_ls_structure_factor_coef Fsqd
_refine_ls_weighting_details 'w=1/[\s^2^(Fo^2^)+(0.0926P)^2^+3.8495P] where P=(Fo^2^+2Fc^2^)/3'
_refine_ls_weighting_scheme calc
_refine_ls_wR_factor_gt 0.1887
_refine_ls_wR_factor_ref 0.2029
_reflns_Friedel_coverage 0.000
_reflns_number_gt 2703
_reflns_number_total 3200
_reflns_threshold_expression 'I > 2\s(I)'
_cod_data_source_file d2sc06725k3.cif
_cod_data_source_block dop004
_cod_depositor_comments 'Adding full bibliography for 1568319--1568323.cif.'
_cod_database_code 1568319
_shelx_shelxl_version_number 2018/3
_shelx_space_group_comment
; 
The symmetry employed for this shelxl refinement is uniquely defined 
by the following loop, which should always be used as a source of 
symmetry information in preference to the above space-group names. 
They are only intended as comments. 
;
_shelx_estimated_absorpt_t_min 0.592
_shelx_estimated_absorpt_t_max 0.888

loop_
_space_group_symop_operation_xyz
'x, y, z'
'-x+1/2, -y, z+1/2'
'-x, y+1/2, -z'
'x+1/2, -y+1/2, -z+1/2'
'-x, -y, -z'
'x-1/2, y, -z-1/2'
'x, -y-1/2, z'
'-x-1/2, y-1/2, z-1/2'

loop_
_atom_site_label
_atom_site_type_symbol
_atom_site_fract_x
_atom_site_fract_y
_atom_site_fract_z
_atom_site_U_iso_or_equiv
_atom_site_adp_type
_atom_site_occupancy
_atom_site_site_symmetry_order
_atom_site_calc_flag
_atom_site_refinement_flags_posn
_atom_site_refinement_flags_adp
_atom_site_refinement_flags_occupancy
_atom_site_disorder_assembly
_atom_site_disorder_group
Cl1X Cl 0.0111(2) 0.250000 0.4922(7) 0.0681(18) Uani 0.55(3) 2 d S T P A 1
Cl1Y Cl 0.0105(6) 0.250000 0.5204(19) 0.152(6) Uani 0.45(3) 2 d S T P A 2
N1 N 0.28501(16) 0.250000 0.5482(3) 0.0270(6) Uani 1 2 d DS T P . .
H1N H 0.2557(18) 0.2895(12) 0.552(3) 0.046(9) Uiso 1 1 d D . . . .
N2 N 0.41066(10) 0.30669(10) 0.57786(16) 0.0203(4) Uani 1 1 d . . . . .
C1 C 0.36391(18) 0.250000 0.5675(2) 0.0187(6) Uani 1 2 d S T P . .
C2 C 0.49090(13) 0.28524(13) 0.5972(2) 0.0255(5) Uani 1 1 d . . . . .
C3 C 0.55606(16) 0.33673(16) 0.6131(3) 0.0432(7) Uani 1 1 d . . . . .
H3A H 0.606639 0.312148 0.628506 0.065 Uiso 1 1 calc R U . . .
H3B H 0.543871 0.367200 0.684235 0.065 Uiso 1 1 calc R U . . .
H3C H 0.560907 0.365018 0.537128 0.065 Uiso 1 1 calc R U . . .
C11 C 0.38262(12) 0.37810(12) 0.57505(19) 0.0217(5) Uani 1 1 d . . . . .
C12 C 0.38178(13) 0.41324(13) 0.4606(2) 0.0271(5) Uani 1 1 d . . . . .
C13 C 0.35383(16) 0.48216(14) 0.4615(2) 0.0354(6) Uani 1 1 d . . . . .
H13 H 0.351471 0.507691 0.385465 0.042 Uiso 1 1 calc R U . . .
C14 C 0.32965(17) 0.51364(14) 0.5711(3) 0.0375(6) Uani 1 1 d . . . . .
H14 H 0.310892 0.560531 0.569590 0.045 Uiso 1 1 calc R U . . .
C15 C 0.33237(16) 0.47782(14) 0.6832(2) 0.0337(6) Uani 1 1 d . . . . .
H15 H 0.315283 0.500305 0.757693 0.040 Uiso 1 1 calc R U . . .
C16 C 0.35995(14) 0.40892(12) 0.6880(2) 0.0257(5) Uani 1 1 d . . . . .
C17 C 0.40805(16) 0.37851(16) 0.3398(2) 0.0367(6) Uani 1 1 d . . . . .
H17 H 0.437358 0.334727 0.362613 0.044 Uiso 1 1 calc R U . . .
C18 C 0.3365(2) 0.3575(2) 0.2602(3) 0.0572(9) Uani 1 1 d . . . . .
H18A H 0.300526 0.327826 0.309358 0.086 Uiso 1 1 calc R U . . .
H18B H 0.355243 0.331601 0.186725 0.086 Uiso 1 1 calc R U . . .
H18C H 0.307775 0.399521 0.233098 0.086 Uiso 1 1 calc R U . . .
C19 C 0.4659(2) 0.4244(2) 0.2653(3) 0.0647(11) Uani 1 1 d . . . . .
H19A H 0.508113 0.441790 0.320803 0.097 Uiso 1 1 calc R U . . .
H19B H 0.436575 0.463971 0.229416 0.097 Uiso 1 1 calc R U . . .
H19C H 0.490002 0.396742 0.197993 0.097 Uiso 1 1 calc R U . . .
C20 C 0.36539(16) 0.37037(14) 0.8119(2) 0.0321(6) Uani 1 1 d . . . . .
H20 H 0.397277 0.326759 0.798261 0.039 Uiso 1 1 calc R U . . .
C21 C 0.2820(2) 0.34917(19) 0.8577(3) 0.0516(8) Uani 1 1 d . . . . .
H21A H 0.255270 0.321278 0.793184 0.077 Uiso 1 1 calc R U . . .
H21B H 0.250358 0.391224 0.874890 0.077 Uiso 1 1 calc R U . . .
H21C H 0.287098 0.321434 0.934247 0.077 Uiso 1 1 calc R U . . .
C22 C 0.4076(3) 0.4136(2) 0.9110(3) 0.0605(10) Uani 1 1 d . . . . .
H22A H 0.461201 0.426429 0.881332 0.091 Uiso 1 1 calc R U . . .
H22B H 0.412299 0.386206 0.988016 0.091 Uiso 1 1 calc R U . . .
H22C H 0.376569 0.456108 0.927590 0.091 Uiso 1 1 calc R U . . .
O1S O 0.15583(15) 0.34267(14) 0.5726(3) 0.0675(8) Uani 1 1 d D . . . .
H1SO H 0.117(2) 0.3079(17) 0.577(6) 0.14(3) Uiso 1 1 d D . . . .
O2S O 0.0556(5) 0.250000 0.2179(9) 0.172(4) Uani 1 2 d DS T P . .
H2SO H 0.025(2) 0.250000 0.283(5) 1.1(6) Uiso 1 2 d DS . P . .
C1S C 0.1430(2) 0.4058(2) 0.5174(5) 0.0773(13) Uani 1 1 d D . . . .
H1SA H 0.099132 0.429994 0.560312 0.116 Uiso 1 1 calc R U . . .
H1SB H 0.128675 0.398732 0.429476 0.116 Uiso 1 1 calc R U . . .
H1SC H 0.191841 0.434051 0.522639 0.116 Uiso 1 1 calc R U . . .
C2S C 0.1351(6) 0.250000 0.2091(10) 0.146(5) Uani 1 2 d DS T P . .
H2SA H 0.154899 0.201805 0.212744 0.218 Uiso 0.5 1 calc R U P . .
H2SB H 0.157915 0.276949 0.278344 0.218 Uiso 0.5 1 calc R U P . .
H2SC H 0.151075 0.271246 0.129537 0.218 Uiso 0.5 1 calc R U P . .

loop_
_atom_site_aniso_label
_atom_site_aniso_U_11
_atom_site_aniso_U_22
_atom_site_aniso_U_33
_atom_site_aniso_U_23
_atom_site_aniso_U_13
_atom_site_aniso_U_12
Cl1X 0.0389(19) 0.048(2) 0.117(4) 0.000 -0.021(3) 0.000
Cl1Y 0.107(7) 0.067(4) 0.281(13) 0.000 0.122(10) 0.000
N1 0.0196(13) 0.0256(14) 0.0358(15) 0.000 -0.0020(11) 0.000
N2 0.0200(8) 0.0227(9) 0.0183(8) 0.0008(7) -0.0008(6) 0.0001(7)
C1 0.0211(14) 0.0245(15) 0.0103(12) 0.000 -0.0004(10) 0.000
C2 0.0201(10) 0.0340(12) 0.0223(10) 0.0005(9) -0.0032(8) -0.0006(9)
C3 0.0288(12) 0.0407(15) 0.0601(18) -0.0026(13) -0.0069(12) -0.0085(11)
C11 0.0225(10) 0.0228(11) 0.0197(10) 0.0022(8) -0.0023(8) -0.0017(8)
C12 0.0265(11) 0.0324(12) 0.0223(11) 0.0062(9) -0.0016(8) -0.0041(9)
C13 0.0410(14) 0.0327(13) 0.0325(13) 0.0129(10) -0.0051(10) -0.0029(11)
C14 0.0467(15) 0.0238(12) 0.0422(14) 0.0033(10) -0.0078(11) 0.0007(11)
C15 0.0416(13) 0.0286(12) 0.0308(12) -0.0031(10) -0.0031(10) 0.0045(11)
C16 0.0297(11) 0.0259(11) 0.0215(11) 0.0003(9) -0.0013(8) -0.0003(9)
C17 0.0420(14) 0.0499(16) 0.0183(11) 0.0052(10) 0.0018(10) 0.0025(12)
C18 0.063(2) 0.078(2) 0.0311(14) -0.0133(15) 0.0041(13) -0.0230(18)
C19 0.0556(19) 0.108(3) 0.0302(15) 0.0000(17) 0.0122(13) -0.026(2)
C20 0.0464(14) 0.0329(12) 0.0171(10) 0.0010(9) 0.0038(9) 0.0079(11)
C21 0.0593(19) 0.061(2) 0.0342(14) 0.0074(13) 0.0147(13) -0.0043(16)
C22 0.085(2) 0.065(2) 0.0311(15) 0.0064(14) -0.0222(15) -0.0125(19)
O1S 0.0485(13) 0.0464(14) 0.107(2) 0.0037(14) -0.0071(13) 0.0115(11)
O2S 0.132(6) 0.229(10) 0.154(7) 0.000 -0.074(5) 0.000
C1S 0.0496(19) 0.055(2) 0.128(4) 0.027(2) -0.013(2) -0.0022(17)
C2S 0.087(6) 0.245(15) 0.105(7) 0.000 -0.029(5) 0.000

loop_
_atom_type_symbol
_atom_type_description
_atom_type_scat_dispersion_real
_atom_type_scat_dispersion_imag
_atom_type_scat_source
C C 0.0181 0.0091 'International Tables Vol C Tables 4.2.6.8 and 6.1.1.4'
H H 0.0000 0.0000 'International Tables Vol C Tables 4.2.6.8 and 6.1.1.4'
N N 0.0311 0.0180 'International Tables Vol C Tables 4.2.6.8 and 6.1.1.4'
O O 0.0492 0.0322 'International Tables Vol C Tables 4.2.6.8 and 6.1.1.4'
Cl Cl 0.3639 0.7018 'International Tables Vol C Tables 4.2.6.8 and 6.1.1.4'

loop_
_geom_angle_atom_site_label_1
_geom_angle_atom_site_label_2
_geom_angle_atom_site_label_3
_geom_angle
_geom_angle_site_symmetry_1
_geom_angle_site_symmetry_3
_geom_angle_publ_flag
C1 N1 H1N 122(2) . . ?
C1 N1 H1N 122(2) . 7_565 ?
H1N N1 H1N 114(4) . 7_565 ?
C1 N2 C2 109.16(19) . . ?
C1 N2 C11 125.09(18) . . ?
C2 N2 C11 125.70(18) . . ?
N1 C1 N2 126.00(13) . 7_565 ?
N1 C1 N2 126.00(13) . . ?
N2 C1 N2 108.0(3) 7_565 . ?
C2 C2 N2 106.85(13) 7_565 . ?
C2 C2 C3 131.83(15) 7_565 . ?
N2 C2 C3 121.3(2) . . ?
C2 C3 H3A 109.5 . . ?
C2 C3 H3B 109.5 . . ?
H3A C3 H3B 109.5 . . ?
C2 C3 H3C 109.5 . . ?
H3A C3 H3C 109.5 . . ?
H3B C3 H3C 109.5 . . ?
C12 C11 C16 123.6(2) . . ?
C12 C11 N2 118.46(19) . . ?
C16 C11 N2 117.94(19) . . ?
C11 C12 C13 116.8(2) . . ?
C11 C12 C17 122.2(2) . . ?
C13 C12 C17 121.0(2) . . ?
C14 C13 C12 121.0(2) . . ?
C14 C13 H13 119.5 . . ?
C12 C13 H13 119.5 . . ?
C13 C14 C15 120.8(2) . . ?
C13 C14 H14 119.6 . . ?
C15 C14 H14 119.6 . . ?
C14 C15 C16 120.7(2) . . ?
C14 C15 H15 119.6 . . ?
C16 C15 H15 119.6 . . ?
C15 C16 C11 117.0(2) . . ?
C15 C16 C20 120.7(2) . . ?
C11 C16 C20 122.3(2) . . ?
C12 C17 C18 111.5(2) . . ?
C12 C17 C19 112.0(3) . . ?
C18 C17 C19 110.8(2) . . ?
C12 C17 H17 107.4 . . ?
C18 C17 H17 107.4 . . ?
C19 C17 H17 107.4 . . ?
C17 C18 H18A 109.5 . . ?
C17 C18 H18B 109.5 . . ?
H18A C18 H18B 109.5 . . ?
C17 C18 H18C 109.5 . . ?
H18A C18 H18C 109.5 . . ?
H18B C18 H18C 109.5 . . ?
C17 C19 H19A 109.5 . . ?
C17 C19 H19B 109.5 . . ?
H19A C19 H19B 109.5 . . ?
C17 C19 H19C 109.5 . . ?
H19A C19 H19C 109.5 . . ?
H19B C19 H19C 109.5 . . ?
C22 C20 C16 111.9(2) . . ?
C22 C20 C21 110.0(2) . . ?
C16 C20 C21 110.7(2) . . ?
C22 C20 H20 108.0 . . ?
C16 C20 H20 108.0 . . ?
C21 C20 H20 108.0 . . ?
C20 C21 H21A 109.5 . . ?
C20 C21 H21B 109.5 . . ?
H21A C21 H21B 109.5 . . ?
C20 C21 H21C 109.5 . . ?
H21A C21 H21C 109.5 . . ?
H21B C21 H21C 109.5 . . ?
C20 C22 H22A 109.5 . . ?
C20 C22 H22B 109.5 . . ?
H22A C22 H22B 109.5 . . ?
C20 C22 H22C 109.5 . . ?
H22A C22 H22C 109.5 . . ?
H22B C22 H22C 109.5 . . ?
C1S O1S H1SO 123(2) . . ?
C2S O2S H2SO 130(4) . . ?
O1S C1S H1SA 109.5 . . ?
O1S C1S H1SB 109.5 . . ?
H1SA C1S H1SB 109.5 . . ?
O1S C1S H1SC 109.5 . . ?
H1SA C1S H1SC 109.5 . . ?
H1SB C1S H1SC 109.5 . . ?
O2S C2S H2SA 109.5 . . ?
O2S C2S H2SB 109.5 . . ?
H2SA C2S H2SB 109.5 . . ?
O2S C2S H2SC 109.5 . . ?
H2SA C2S H2SC 109.5 . . ?
H2SB C2S H2SC 109.5 . . ?
O2S C2S H2SA 109.5(3) . 7_565 ?
H2SA C2S H2SA 140.3 . 7_565 ?
H2SB C2S H2SA 49.0 . 7_565 ?
H2SC C2S H2SA 63.5 . 7_565 ?
O2S C2S H2SB 109(2) . 7_565 ?
H2SA C2S H2SB 49.0 . 7_565 ?
H2SB C2S H2SB 63.5 . 7_565 ?
H2SC C2S H2SB 140.3 . 7_565 ?
H2SA C2S H2SB 109.5 7_565 7_565 ?
O2S C2S H2SC 109.5(18) . 7_565 ?
H2SA C2S H2SC 63.5 . 7_565 ?
H2SB C2S H2SC 140.3 . 7_565 ?
H2SC C2S H2SC 49.0 . 7_565 ?
H2SA C2S H2SC 109.5 7_565 7_565 ?
H2SB C2S H2SC 109.5 7_565 7_565 ?

loop_
_geom_bond_atom_site_label_1
_geom_bond_atom_site_label_2
_geom_bond_distance
_geom_bond_site_symmetry_2
_geom_bond_publ_flag
N1 C1 1.332(4) . ?
N1 H1N 0.900(18) . ?
N1 H1N 0.901(18) 7_565 ?
N2 C1 1.340(3) . ?
N2 C2 1.415(3) . ?
N2 C11 1.444(3) . ?
C2 C2 1.348(5) 7_565 ?
C2 C3 1.477(3) . ?
C3 H3A 0.9800 . ?
C3 H3B 0.9800 . ?
C3 H3C 0.9800 . ?
C11 C12 1.397(3) . ?
C11 C16 1.398(3) . ?
C12 C13 1.398(4) . ?
C12 C17 1.518(3) . ?
C13 C14 1.379(4) . ?
C13 H13 0.9500 . ?
C14 C15 1.382(4) . ?
C14 H14 0.9500 . ?
C15 C16 1.397(3) . ?
C15 H15 0.9500 . ?
C16 C20 1.519(3) . ?
C17 C18 1.520(4) . ?
C17 C19 1.528(4) . ?
C17 H17 1.0000 . ?
C18 H18A 0.9800 . ?
C18 H18B 0.9800 . ?
C18 H18C 0.9800 . ?
C19 H19A 0.9800 . ?
C19 H19B 0.9800 . ?
C19 H19C 0.9800 . ?
C20 C22 1.518(4) . ?
C20 C21 1.529(4) . ?
C20 H20 1.0000 . ?
C21 H21A 0.9800 . ?
C21 H21B 0.9800 . ?
C21 H21C 0.9800 . ?
C22 H22A 0.9800 . ?
C22 H22B 0.9800 . ?
C22 H22C 0.9800 . ?
O1S C1S 1.361(5) . ?
O1S H1SO 0.928(18) . ?
O2S C2S 1.330(12) . ?
O2S H2SO 0.86(2) . ?
C1S H1SA 0.9800 . ?
C1S H1SB 0.9800 . ?
C1S H1SC 0.9800 . ?
C2S H2SA 0.9800 . ?
C2S H2SB 0.9800 . ?
C2S H2SC 0.9800 . ?
C2S H2SA 0.980(14) 7_565 ?
C2S H2SB 0.98(9) 7_565 ?
C2S H2SC 0.98(8) 7_565 ?

loop_
_geom_torsion_atom_site_label_1
_geom_torsion_atom_site_label_2
_geom_torsion_atom_site_label_3
_geom_torsion_atom_site_label_4
_geom_torsion
_geom_torsion_site_symmetry_1
_geom_torsion_site_symmetry_2
_geom_torsion_site_symmetry_3
_geom_torsion_site_symmetry_4
_geom_torsion_publ_flag
C2 N2 C1 N1 -179.7(3) . . . . ?
C11 N2 C1 N1 2.7(4) . . . . ?
C2 N2 C1 N2 -0.7(3) . . . 7_565 ?
C11 N2 C1 N2 -178.24(13) . . . 7_565 ?
C1 N2 C2 C2 0.42(18) . . . 7_565 ?
C11 N2 C2 C2 177.96(16) . . . 7_565 ?
C1 N2 C2 C3 -179.5(2) . . . . ?
C11 N2 C2 C3 -1.9(3) . . . . ?
C1 N2 C11 C12 -92.9(3) . . . . ?
C2 N2 C11 C12 89.9(3) . . . . ?
C1 N2 C11 C16 88.9(3) . . . . ?
C2 N2 C11 C16 -88.3(3) . . . . ?
C16 C11 C12 C13 -2.3(3) . . . . ?
N2 C11 C12 C13 179.67(19) . . . . ?
C16 C11 C12 C17 179.0(2) . . . . ?
N2 C11 C12 C17 0.9(3) . . . . ?
C11 C12 C13 C14 1.0(4) . . . . ?
C17 C12 C13 C14 179.7(2) . . . . ?
C12 C13 C14 C15 0.0(4) . . . . ?
C13 C14 C15 C16 0.2(4) . . . . ?
C14 C15 C16 C11 -1.4(4) . . . . ?
C14 C15 C16 C20 178.1(2) . . . . ?
C12 C11 C16 C15 2.4(3) . . . . ?
N2 C11 C16 C15 -179.5(2) . . . . ?
C12 C11 C16 C20 -177.0(2) . . . . ?
N2 C11 C16 C20 1.1(3) . . . . ?
C11 C12 C17 C18 103.0(3) . . . . ?
C13 C12 C17 C18 -75.7(3) . . . . ?
C11 C12 C17 C19 -132.2(3) . . . . ?
C13 C12 C17 C19 49.1(3) . . . . ?
C15 C16 C20 C22 -48.9(3) . . . . ?
C11 C16 C20 C22 130.5(3) . . . . ?
C15 C16 C20 C21 74.3(3) . . . . ?
C11 C16 C20 C21 -106.4(3) . . . . ?
